data_4002316
loop_
_publ_author_name
'Liu, Y.-L.'
'Shi, Z.'
'Zhang, L.-R.'
'Li, B.-Z.'
'Pang, W.-Q.'
'Chen, J.-S.'
'Fu, Y.-L.'
'Hua, J.'

_publ_section_title
;
 Hydrothermal synthesis and characterization of two three-dimensional
 titanium phosphates
;
_journal_name_full 'Chemistry of Materials (1,1989-)'
_journal_page_first 2017
_journal_page_last 2022
_journal_volume 13
_journal_year 2001
_chemical_formula_sum 'C2 H9 N O16 P4 Ti2'
_chemical_name_systematic '(Ti2 (H P O4)3 (P O4)) (C4 N2 H12)0.5'
_space_group_IT_number 14
_symmetry_space_group_name_Hall '-P 2yn'
_symmetry_space_group_name_H-M 'P 1 21/n 1'
_cell_angle_alpha 90
_cell_angle_beta 104.286
_cell_angle_gamma 90
_cell_formula_units_Z 4
_cell_length_a 10.7455
_cell_length_b 6.3469
_cell_length_c 20.48
_cell_volume 1353.556
_citation_journal_id_ASTM CMATEX
_cod_data_source_file Liu_CMATEX_2001_941.cif
_cod_data_source_block C2H9N1O16P4Ti2
_cod_original_sg_symbol_Hall '-P 2ybc (x-z,y,z)'
_cod_original_formula_sum 'C2 H9 N1 O16 P4 Ti2'
_cod_database_code 4002316

loop_
_symmetry_equiv_pos_as_xyz
x,y,z
-x+1/2,y+1/2,-z+1/2
-x,-y,-z
x-1/2,-y-1/2,z-1/2

loop_
_atom_site_label
_atom_site_type_symbol
_atom_site_fract_x
_atom_site_fract_y
_atom_site_fract_z
_atom_site_occupancy
_atom_site_U_iso_or_equiv
Ti1 Ti+4 0.8906 0.0351 0.2003 1 0.0
H6 H 0.0723 0.8026 0.0606 1 0.0
O16 O-2 0.8245 0.8184 0.4631 1 0.0
P3 P+5 0.0252 0.0488 0.3665 1 0.0
C1 C 0.0403 0.7065 0.0234 1 0.0
O15 O-2 0.8976 0.0845 0.387 1 0.0
O10 O-2 0.1138 0.2356 0.3919 1 0.0
O1 O-2 0.8884 0.7296 0.199 1 0.0
H1 H+1 0.3188 0.2447 0.2531 1 0.0
H5 H 0.2079 0.5892 0.0198 1 0.0
O9 O-2 0.1878 0.5319 0.4889 1 0.0
O3 O-2 0.8877 0.3429 0.2005 1 0.0
H7 H 0.0294 0.7848 -0.0183 1 0.0
H4 H+1 0.1501 0.4714 0.0658 1 0.0
C2 C 0.0833 0.3798 -0.0281 1 0.0
O8 O-2 0.0865 0.8483 0.4012 1 0.0
O7 O-2 0.0025 0.5403 0.3028 1 0.0
O12 O-2 0.9344 0.5132 0.4218 1 0.0
H9 H 0.1447 0.2658 -0.0248 1 0.0
O5 O-2 0.7347 0.038 0.23 1 0.0
O6 O-2 0.0497 0.046 0.171 1 0.0
P1 P+5 0.1723 0.1716 0.1777 1 0.0
O4 O-2 0.9971 0.031 0.2915 1 0.0
Ti2 Ti+4 0.0967 0.543 0.3935 1 0.0
P2 P+5 0.8838 0.5377 0.243 1 0.0
H3 H+1 0.8503 0.8834 0.4344 1 0.0
H8 H 0.0734 0.4464 -0.0717 1 0.0
O13 O-2 0.2534 0.1757 0.2509 1 0.0
N1 N 0.1338 0.5353 0.0254 1 0.0
P4 P+5 0.8202 0.5816 0.4468 1 0.0
O2 O-2 0.8022 0.0289 0.1056 1 0.0
O11 O-2 0.2557 0.5699 0.3701 1 0.0
H2 H+1 0.8638 0.1933 0.3695 1 0.0
O14 O-2 0.1458 0.4013 0.1572 1 0.0
